data_4346812
loop_
_publ_author_name
'Kobayashi, Atsushi'
'Hasegawa, Tatsuya'
'Yoshida, Masaki'
'Kato, Masako'

_publ_section_title
;
 Environmentally Friendly Mechanochemical Syntheses and Conversions of
 Highly Luminescent Cu(I) Dinuclear Complexes.
;
_journal_issue 5
_journal_name_full 'Inorganic chemistry'
_journal_page_first 1978
_journal_page_last 1985
_journal_paper_doi 10.1021/acs.inorgchem.5b02160
_journal_volume 55
_journal_year 2016
_chemical_formula_moiety 'C36 H32 B2 Cu2 F8 N6 P2'
_chemical_formula_sum 'C36 H32 B2 Cu2 F8 N6 P2'
_chemical_formula_weight 911.34
_space_group_crystal_system monoclinic
_space_group_IT_number 14
_space_group_name_Hall '-P 2yn'
_space_group_name_H-M_alt 'P 1 21/n 1'
_atom_sites_solution_hydrogens geom
_atom_sites_solution_primary direct
_atom_sites_solution_secondary difmap
_cell_angle_alpha 90.0000
_cell_angle_beta 91.322(2)
_cell_angle_gamma 90.0000
_cell_formula_units_Z 2
_cell_length_a 8.7480(12)
_cell_length_b 9.7073(13)
_cell_length_c 22.427(3)
_cell_measurement_reflns_used 5345
_cell_measurement_temperature 173
_cell_measurement_theta_max 27.50
_cell_measurement_theta_min 3.10
_cell_volume 1904.0(4)
_computing_cell_refinement 'CrystalClear-SM Expert 2.0 r16'
_computing_data_collection 'CrystalClear-SM Expert 2.0 r16 (Rigaku, 2013)'
_computing_data_reduction 'CrystalClear-SM Expert 2.0 r16'
_computing_molecular_graphics 'CrystalStructure 4.1'
_computing_publication_material 'CrystalStructure 4.1 (Rigaku, 2014)'
_computing_structure_refinement 'SHELXL2013 (Sheldrick, 2008)'
_computing_structure_solution 'SIR2004 (Burla, et al., 2005)'
_diffrn_ambient_temperature 173
_diffrn_detector_area_resol_mean 7.314
_diffrn_measured_fraction_theta_full 0.983
_diffrn_measured_fraction_theta_max 0.978
_diffrn_measurement_device_type 'Rigaku Mercury70'
_diffrn_measurement_method \w
_diffrn_radiation_type 'Mo K\a'
_diffrn_radiation_wavelength 0.71075
_diffrn_reflns_av_R_equivalents 0.0247
_diffrn_reflns_Laue_measured_fraction_full 0.983
_diffrn_reflns_Laue_measured_fraction_max 0.978
_diffrn_reflns_limit_h_max 7
_diffrn_reflns_limit_h_min -11
_diffrn_reflns_limit_k_max 12
_diffrn_reflns_limit_k_min -12
_diffrn_reflns_limit_l_max 28
_diffrn_reflns_limit_l_min -29
_diffrn_reflns_number 14051
_diffrn_reflns_point_group_measured_fraction_full 0.983
_diffrn_reflns_point_group_measured_fraction_max 0.978
_diffrn_reflns_theta_full 25.242
_diffrn_reflns_theta_max 27.481
_diffrn_reflns_theta_min 3.135
_diffrn_standards_number 0
_exptl_absorpt_coefficient_mu 1.277
_exptl_absorpt_correction_T_max 0.775
_exptl_absorpt_correction_T_min 0.705
_exptl_absorpt_correction_type numerical
_exptl_absorpt_process_details 'NUMABS (Rigaku, 1999)'
_exptl_crystal_colour colorless
_exptl_crystal_density_diffrn 1.590
_exptl_crystal_density_method 'not measured'
_exptl_crystal_description platelet
_exptl_crystal_F_000 920.00
_exptl_crystal_size_max 0.600
_exptl_crystal_size_mid 0.400
_exptl_crystal_size_min 0.200
_refine_diff_density_max 1.81
_refine_diff_density_min -1.36
_refine_ls_extinction_method none
_refine_ls_goodness_of_fit_ref 1.060
_refine_ls_hydrogen_treatment noref
_refine_ls_number_parameters 253
_refine_ls_number_reflns 4268
_refine_ls_number_restraints 0
_refine_ls_R_factor_all 0.0668
_refine_ls_R_factor_gt 0.0591
_refine_ls_shift/su_max 0.001
_refine_ls_structure_factor_coef Fsqd
_refine_ls_weighting_details 'w = 1/[\s^2^(Fo^2^)+(0.1111P)^2^+3.4777P] where P=(Fo^2^+2Fc^2^)/3'
_refine_ls_weighting_scheme calc
_refine_ls_wR_factor_gt 0.1730
_refine_ls_wR_factor_ref 0.1812
_reflns_number_gt 3530
_reflns_number_total 4268
_reflns_threshold_expression F^2^>2.0\s(F^2^)
_cod_data_source_file ic5b02160_si_002.cif
_cod_data_source_block Cu-AN
_cod_database_code 4346812

loop_
_symmetry_equiv_pos_site_id
_space_group_symop_operation_xyz
1 +X,+Y,+Z
2 1/2-X,1/2+Y,1/2-Z
3 -X,-Y,-Z
4 1/2+X,1/2-Y,1/2+Z

loop_
_atom_site_label
_atom_site_type_symbol
_atom_site_fract_x
_atom_site_fract_y
_atom_site_fract_z
_atom_site_U_iso_or_equiv
_atom_site_adp_type
_atom_site_occupancy
_atom_site_site_symmetry_multiplicity
_atom_site_calc_flag
Cu1 Cu 0.88740(5) 0.04910(5) 0.56500(2) 0.02708(18) Uani 1 4 d
P1 P 1.11707(10) -0.03377(9) 0.58142(4) 0.0245(2) Uani 1 4 d
F1 F 0.6727(7) 0.1302(10) 0.8659(2) 0.186(4) Uani 1 4 d
F2 F 0.8891(4) 0.0081(4) 0.87789(14) 0.0685(9) Uani 1 4 d
F3 F 0.7213(11) -0.0174(7) 0.8049(5) 0.273(8) Uani 1 4 d
F4 F 0.8531(6) 0.1530(10) 0.8079(4) 0.242(6) Uani 1 4 d
N1 N 0.8629(3) 0.2184(3) 0.50961(13) 0.0269(6) Uani 1 4 d
N2 N 0.7419(3) -0.0731(3) 0.51567(14) 0.0289(6) Uani 1 4 d
N3 N 0.7610(4) 0.1107(4) 0.63437(14) 0.0346(7) Uani 1 4 d
C1 C 0.8443(4) 0.3438(4) 0.53389(16) 0.0318(7) Uani 1 4 d
C2 C 0.8185(5) 0.4603(4) 0.5007(2) 0.0373(9) Uani 1 4 d
C3 C 0.8146(6) 0.4500(4) 0.4391(2) 0.0404(9) Uani 1 4 d
C4 C 0.6475(4) -0.1587(4) 0.54400(17) 0.0342(8) Uani 1 4 d
C5 C 0.5513(5) -0.2498(5) 0.51464(19) 0.0385(9) Uani 1 4 d
C6 C 1.2616(4) 0.0741(4) 0.54433(16) 0.0273(7) Uani 1 4 d
C7 C 1.3551(5) 0.1638(4) 0.57669(17) 0.0343(8) Uani 1 4 d
C8 C 1.4491(5) 0.2538(4) 0.5472(2) 0.0389(9) Uani 1 4 d
C9 C 1.1463(4) -0.2074(4) 0.55038(15) 0.0266(7) Uani 1 4 d
C10 C 1.1662(5) -0.3220(4) 0.58687(16) 0.0352(8) Uani 1 4 d
C11 C 1.1981(4) -0.0475(4) 0.65685(15) 0.0266(7) Uani 1 4 d
C12 C 1.1170(4) 0.0039(4) 0.70438(17) 0.0315(7) Uani 1 4 d
C13 C 1.1806(5) -0.0008(5) 0.76200(18) 0.0399(9) Uani 1 4 d
C14 C 1.3239(5) -0.0571(5) 0.77176(18) 0.0409(10) Uani 1 4 d
C15 C 1.4049(5) -0.1093(5) 0.72509(19) 0.0395(9) Uani 1 4 d
C16 C 1.3437(4) -0.1044(5) 0.66740(17) 0.0358(8) Uani 1 4 d
C17 C 0.6887(4) 0.1573(4) 0.67015(16) 0.0329(8) Uani 1 4 d
C18 C 0.5950(5) 0.2229(5) 0.71475(18) 0.0417(9) Uani 1 4 d
B1 B 0.7826(6) 0.0689(5) 0.8384(2) 0.0393(10) Uani 1 4 d
H1 H 0.84944 0.35195 0.57609 0.0381 Uiso 1 4 calc
H2 H 0.80351 0.54662 0.51963 0.0448 Uiso 1 4 calc
H3 H 0.79901 0.52955 0.41512 0.0485 Uiso 1 4 calc
H4 H 0.64706 -0.15635 0.58634 0.0411 Uiso 1 4 calc
H5 H 0.48639 -0.30888 0.53644 0.0462 Uiso 1 4 calc
H7A H 0.53699 0.29872 0.69625 0.0501 Uiso 1 4 calc
H7B H 0.66092 0.25913 0.747 0.0501 Uiso 1 4 calc
H7C H 0.524 0.15527 0.73093 0.0501 Uiso 1 4 calc
H9 H 1.35448 0.16323 0.61901 0.0411 Uiso 1 4 calc
H10 H 1.51258 0.31689 0.56863 0.0467 Uiso 1 4 calc
H12 H 1.16666 -0.31274 0.62906 0.0422 Uiso 1 4 calc
H14 H 1.01816 0.04217 0.6977 0.0378 Uiso 1 4 calc
H15 H 1.12531 0.03498 0.79451 0.0479 Uiso 1 4 calc
H16 H 1.36674 -0.06003 0.81104 0.0491 Uiso 1 4 calc
H17 H 1.50301 -0.14857 0.73228 0.0475 Uiso 1 4 calc
H18 H 1.40039 -0.13959 0.63511 0.0429 Uiso 1 4 calc

loop_
_atom_site_aniso_label
_atom_site_aniso_U_11
_atom_site_aniso_U_22
_atom_site_aniso_U_33
_atom_site_aniso_U_12
_atom_site_aniso_U_13
_atom_site_aniso_U_23
Cu1 0.0215(3) 0.0376(3) 0.0222(3) 0.00389(16) 0.00108(17) -0.00225(16)
P1 0.0199(4) 0.0340(5) 0.0197(4) 0.0029(3) 0.0006(3) -0.0021(3)
F1 0.112(4) 0.358(11) 0.087(3) 0.140(6) -0.016(3) -0.051(5)
F2 0.0595(19) 0.100(2) 0.0453(17) 0.0110(19) -0.0099(14) 0.0182(17)
F3 0.304(11) 0.104(4) 0.396(14) 0.107(6) -0.296(12) -0.122(7)
F4 0.067(3) 0.341(11) 0.318(10) 0.014(5) 0.024(4) 0.287(9)
N1 0.0231(14) 0.0339(15) 0.0239(14) -0.0007(11) 0.0013(11) -0.0034(12)
N2 0.0214(14) 0.0353(16) 0.0299(15) 0.0018(12) 0.0010(12) 0.0001(12)
N3 0.0297(15) 0.0466(19) 0.0277(15) 0.0089(14) 0.0021(13) -0.0023(14)
C1 0.0325(18) 0.0354(19) 0.0276(17) -0.0007(15) 0.0042(14) -0.0020(14)
C2 0.044(2) 0.0297(19) 0.038(2) -0.0019(16) 0.0067(18) -0.0052(15)
C3 0.052(3) 0.033(2) 0.037(2) -0.0009(17) 0.0085(19) 0.0062(16)
C4 0.0301(18) 0.042(2) 0.0311(18) -0.0019(16) 0.0067(14) 0.0024(15)
C5 0.0309(19) 0.041(2) 0.043(2) -0.0047(16) 0.0051(16) 0.0031(17)
C6 0.0195(15) 0.0344(18) 0.0281(17) 0.0045(13) 0.0006(13) 0.0007(14)
C7 0.0328(18) 0.040(2) 0.0300(18) -0.0014(16) -0.0022(15) -0.0031(15)
C8 0.034(2) 0.037(2) 0.045(2) -0.0053(16) -0.0028(17) -0.0025(17)
C9 0.0219(15) 0.0341(18) 0.0239(16) -0.0005(13) 0.0030(12) -0.0034(13)
C10 0.042(2) 0.038(2) 0.0257(17) -0.0000(16) 0.0054(15) 0.0013(15)
C11 0.0256(17) 0.0326(18) 0.0215(16) 0.0012(13) -0.0008(13) 0.0009(13)
C12 0.0298(18) 0.0375(19) 0.0272(18) -0.0006(15) 0.0023(14) -0.0021(15)
C13 0.042(2) 0.054(2) 0.0242(18) -0.003(2) 0.0025(16) -0.0064(17)
C14 0.045(2) 0.055(3) 0.0232(18) -0.0042(18) -0.0063(16) 0.0042(16)
C15 0.0319(19) 0.052(2) 0.035(2) 0.0050(18) -0.0052(16) 0.0015(18)
C16 0.0292(18) 0.047(2) 0.0309(19) 0.0084(16) -0.0014(15) -0.0035(16)
C17 0.0308(18) 0.040(2) 0.0280(17) 0.0039(15) 0.0002(14) 0.0022(15)
C18 0.041(2) 0.051(2) 0.033(2) 0.0110(19) 0.0075(17) -0.0063(18)
B1 0.040(2) 0.045(3) 0.033(2) 0.001(2) -0.0008(19) 0.0018(19)

loop_
_atom_type_symbol
_atom_type_description
_atom_type_scat_dispersion_real
_atom_type_scat_dispersion_imag
_atom_type_scat_source
C C 0.0033 0.0016
;
International Tables for Crystallography
(Vol. C, Tables 4.2.6.8 and 6.1.1.4)
;
H H 0.0000 0.0000
;
International Tables for Crystallography
(Vol. C, Table 6.1.1.4)
;
B B 0.0013 0.0007
;
International Tables for Crystallography
(Vol. C, Tables 4.2.6.8 and 6.1.1.4)
;
Cu Cu 0.3201 1.2651
;
International Tables for Crystallography
(Vol. C, Tables 4.2.6.8 and 6.1.1.4)
;
F F 0.0171 0.0103
;
International Tables for Crystallography
(Vol. C, Tables 4.2.6.8 and 6.1.1.4)
;
N N 0.0061 0.0033
;
International Tables for Crystallography
(Vol. C, Tables 4.2.6.8 and 6.1.1.4)
;
P P 0.1023 0.0942
;
International Tables for Crystallography
(Vol. C, Tables 4.2.6.8 and 6.1.1.4)
;

loop_
_geom_angle_atom_site_label_1
_geom_angle_atom_site_label_2
_geom_angle_atom_site_label_3
_geom_angle
_geom_angle_publ_flag
_geom_angle_site_symmetry_1
_geom_angle_site_symmetry_3
P1 Cu1 N1 118.39(8) yes . .
P1 Cu1 N2 115.79(9) yes . .
P1 Cu1 N3 119.75(10) yes . .
N1 Cu1 N2 94.68(12) yes . .
N1 Cu1 N3 100.16(13) yes . .
N2 Cu1 N3 104.08(13) yes . .
Cu1 P1 C6 110.48(12) yes . .
Cu1 P1 C9 114.05(11) yes . .
Cu1 P1 C11 121.25(12) yes . .
C6 P1 C9 104.20(16) yes . .
C6 P1 C11 101.72(16) yes . .
C9 P1 C11 103.24(16) yes . .
Cu1 N1 C1 119.2(2) yes . .
Cu1 N1 C9 122.6(2) yes . 3_756
C1 N1 C9 118.0(3) yes . 3_756
Cu1 N2 C4 119.0(3) yes . .
Cu1 N2 C6 123.0(2) yes . 3_756
C4 N2 C6 118.0(3) yes . 3_756
Cu1 N3 C17 173.1(3) yes . .
N1 C1 C2 123.1(3) yes . .
C1 C2 C3 118.9(4) yes . .
C2 C3 C10 119.0(4) yes . 3_756
N2 C4 C5 123.2(4) yes . .
C4 C5 C8 118.9(4) yes . 3_756
P1 C6 N2 116.4(3) yes . 3_756
P1 C6 C7 121.3(3) yes . .
N2 C6 C7 121.8(3) yes 3_756 .
C6 C7 C8 119.8(4) yes . .
C5 C8 C7 118.3(4) yes 3_756 .
P1 C9 N1 116.3(3) yes . 3_756
P1 C9 C10 121.7(3) yes . .
N1 C9 C10 121.8(3) yes 3_756 .
C3 C10 C9 119.0(3) yes 3_756 .
P1 C11 C12 119.5(3) yes . .
P1 C11 C16 121.1(3) yes . .
C12 C11 C16 119.4(3) yes . .
C11 C12 C13 120.0(4) yes . .
C12 C13 C14 120.1(4) yes . .
C13 C14 C15 120.5(4) yes . .
C14 C15 C16 120.2(4) yes . .
C11 C16 C15 119.9(4) yes . .
N3 C17 C18 177.5(4) yes . .
F1 B1 F2 112.3(5) yes . .
F1 B1 F3 106.5(7) yes . .
F1 B1 F4 110.2(7) yes . .
F2 B1 F3 111.7(6) yes . .
F2 B1 F4 107.1(5) yes . .
F3 B1 F4 109.0(7) yes . .
N1 C1 H1 118.4(4) no . .
C2 C1 H1 118.5(4) no . .
C1 C2 H2 120.5(4) no . .
C3 C2 H2 120.6(4) no . .
C2 C3 H3 120.5(4) no . .
C10 C3 H3 120.5(4) no 3_756 .
N2 C4 H4 118.4(4) no . .
C5 C4 H4 118.5(4) no . .
C4 C5 H5 120.5(4) no . .
C8 C5 H5 120.6(4) no 3_756 .
C6 C7 H9 120.1(4) no . .
C8 C7 H9 120.0(4) no . .
C5 C8 H10 120.8(4) no 3_756 .
C7 C8 H10 120.9(4) no . .
C3 C10 H12 120.5(4) no 3_756 .
C9 C10 H12 120.5(4) no . .
C11 C12 H14 120.0(4) no . .
C13 C12 H14 120.1(4) no . .
C12 C13 H15 120.0(4) no . .
C14 C13 H15 120.0(4) no . .
C13 C14 H16 119.8(4) no . .
C15 C14 H16 119.7(5) no . .
C14 C15 H17 119.9(4) no . .
C16 C15 H17 119.9(4) no . .
C11 C16 H18 120.0(4) no . .
C15 C16 H18 120.1(4) no . .
C17 C18 H7A 109.4(4) no . .
C17 C18 H7B 109.5(4) no . .
C17 C18 H7C 109.5(4) no . .
H7A C18 H7B 109.4(4) no . .
H7A C18 H7C 109.5(4) no . .
H7B C18 H7C 109.6(4) no . .

loop_
_geom_bond_atom_site_label_1
_geom_bond_atom_site_label_2
_geom_bond_distance
_geom_bond_publ_flag
_geom_bond_site_symmetry_2
Cu1 P1 2.1875(10) yes .
Cu1 N1 2.068(3) yes .
Cu1 N2 2.046(3) yes .
Cu1 N3 2.020(3) yes .
P1 C6 1.853(4) yes .
P1 C9 1.844(4) yes .
P1 C11 1.824(3) yes .
F1 B1 1.299(9) yes .
F2 B1 1.402(6) yes .
F3 B1 1.238(10) yes .
F4 B1 1.238(10) yes .
N1 C1 1.345(5) yes .
N1 C9 1.350(4) yes 3_756
N2 C4 1.342(5) yes .
N2 C6 1.345(5) yes 3_756
N3 C17 1.128(5) yes .
C1 C2 1.370(6) yes .
C2 C3 1.383(6) yes .
C3 C10 1.384(6) yes 3_756
C4 C5 1.378(6) yes .
C5 C8 1.387(6) yes 3_756
C6 C7 1.388(5) yes .
C7 C8 1.379(6) yes .
C9 C10 1.390(5) yes .
C11 C12 1.387(5) yes .
C11 C16 1.404(5) yes .
C12 C13 1.396(6) yes .
C13 C14 1.380(7) yes .
C14 C15 1.374(6) yes .
C15 C16 1.390(6) yes .
C17 C18 1.455(6) yes .
C1 H1 0.950(4) no .
C2 H2 0.950(4) no .
C3 H3 0.950(4) no .
C4 H4 0.950(4) no .
C5 H5 0.950(4) no .
C7 H9 0.949(4) no .
C8 H10 0.950(4) no .
C10 H12 0.950(4) no .
C12 H14 0.950(4) no .
C13 H15 0.950(4) no .
C14 H16 0.950(4) no .
C15 H17 0.950(4) no .
C16 H18 0.950(4) no .
C18 H7A 0.981(5) no .
C18 H7B 0.980(4) no .
C18 H7C 0.979(5) no .

loop_
_geom_contact_atom_site_label_1
_geom_contact_atom_site_label_2
_geom_contact_distance
_geom_contact_publ_flag
_geom_contact_site_symmetry_2
Cu1 P1 3.2865(11) no 3_756
N1 C3 2.774(5) no .
N1 C6 3.264(5) no 3_756
N2 C8 2.783(5) no 3_756
N2 C9 3.261(5) no 3_756
N3 C1 3.288(5) no .
N3 C4 3.441(5) no .
C1 C10 2.716(5) no 3_756
C2 C9 2.729(5) no 3_756
C4 C7 2.707(5) no 3_756
C5 C6 2.727(6) no 3_756
C6 C16 3.324(5) no .
C7 C11 3.072(5) no .
C7 C16 3.307(6) no .
C9 C16 3.265(5) no .
C10 C11 3.102(5) no .
C10 C16 3.163(6) no .
C11 C14 2.780(5) no .
C12 C15 2.777(6) no .
C13 C16 2.773(6) no .
F1 C1 3.580(9) no 2_646
F1 C2 3.416(8) no 2_646
F1 C4 3.257(9) no 2_656
F1 C10 3.205(7) no 2_656
F1 C18 3.558(7) no .
F2 C1 3.288(5) no 2_646
F2 C2 3.340(6) no 2_646
F2 C5 3.398(6) no 2_656
F2 C8 3.288(6) no 2_746
F2 C18 3.466(6) no 2_646
F3 C14 3.560(11) no 1_455
F3 C15 3.381(11) no 1_455
F3 C17 3.471(11) no .
F3 C17 3.299(8) no 2_646
F3 C18 3.263(10) no .
F3 C18 3.028(9) no 2_646
F4 C13 3.410(8) no .
F4 C15 3.229(9) no 2_756
F4 C16 3.580(9) no 2_756
F4 C17 3.377(9) no .
F4 C18 3.115(8) no .
N3 C8 3.599(5) no 1_455
C1 F1 3.580(9) no 2_656
C1 F2 3.288(5) no 2_656
C1 C8 3.585(6) no 1_455
C2 F1 3.416(8) no 2_656
C2 F2 3.340(6) no 2_656
C2 C2 3.268(7) no 3_766
C2 C3 3.561(7) no 3_766
C3 C2 3.561(7) no 3_766
C4 F1 3.257(9) no 2_646
C5 F2 3.398(6) no 2_646
C7 C17 3.554(5) no 1_655
C8 F2 3.288(6) no 2_756
C8 N3 3.599(5) no 1_655
C8 C1 3.585(6) no 1_655
C8 C17 3.551(6) no 1_655
C10 F1 3.205(7) no 2_646
C13 F4 3.410(8) no .
C14 F3 3.560(11) no 1_655
C15 F3 3.381(11) no 1_655
C15 F4 3.229(9) no 2_746
C16 F4 3.580(9) no 2_746
C17 F3 3.471(11) no .
C17 F3 3.299(8) no 2_656
C17 F4 3.377(9) no .
C17 C7 3.554(5) no 1_455
C17 C8 3.551(6) no 1_455
C18 F1 3.558(7) no .
C18 F2 3.466(6) no 2_656
C18 F3 3.263(10) no .
C18 F3 3.028(9) no 2_656
C18 F4 3.115(8) no .
C18 B1 3.521(7) no .
B1 C18 3.521(7) no .
Cu1 H1 2.9696(6) no .
Cu1 H4 2.9451(5) no .
Cu1 H14 3.1643(6) no .
P1 H9 2.9326(9) no .
P1 H12 2.9397(9) no .
P1 H14 2.8630(10) no .
P1 H18 2.9172(9) no .
N1 H2 3.237(3) no .
N1 H12 3.247(3) no 3_756
N2 H5 3.240(3) no .
N2 H9 3.238(3) no 3_756
N3 H1 2.800(4) no .
N3 H4 2.970(4) no .
N3 H7A 3.037(3) no .
N3 H7B 3.054(3) no .
N3 H7C 3.063(3) no .
N3 H14 2.715(3) no .
C1 H3 3.233(4) no .
C2 H12 3.248(4) no 3_756
C3 H1 3.223(4) no .
C4 H10 3.246(4) no 3_756
C5 H9 3.238(4) no 3_756
C6 H4 3.158(4) no 3_756
C6 H10 3.258(4) no .
C6 H18 3.132(4) no .
C7 H5 3.241(4) no 3_756
C7 H18 3.244(4) no .
C8 H4 3.233(4) no 3_756
C9 H1 3.165(3) no 3_756
C9 H3 3.254(4) no 3_756
C9 H18 2.965(3) no .
C10 H2 3.249(4) no 3_756
C10 H18 2.898(4) no .
C11 H9 2.613(3) no .
C11 H12 2.662(3) no .
C11 H15 3.266(3) no .
C11 H17 3.276(3) no .
C12 H9 3.249(4) no .
C12 H12 3.539(4) no .
C12 H16 3.262(4) no .
C12 H18 3.268(4) no .
C13 H17 3.247(5) no .
C14 H14 3.261(5) no .
C14 H18 3.252(4) no .
C15 H9 3.578(5) no .
C15 H12 3.560(4) no .
C15 H15 3.247(4) no .
C16 H9 2.818(4) no .
C16 H12 2.677(4) no .
C16 H14 3.269(4) no .
C16 H16 3.252(4) no .
C17 H1 3.183(4) no .
C17 H4 3.592(4) no .
C17 H14 3.139(4) no .
H1 H2 2.3049(2) no .
H2 H3 2.3491(3) no .
H3 H12 2.3484(3) no 3_756
H4 H5 2.31251(19) no .
H5 H10 2.3579(3) no 3_756
H9 H10 2.34233(19) no .
H9 H18 2.9876(4) no .
H12 H18 2.6479(3) no .
H14 H15 2.3460(3) no .
H15 H16 2.3265(3) no .
H16 H17 2.3188(2) no .
H17 H18 2.3393(3) no .
F1 H1 3.006(9) no 2_646
F1 H2 2.696(6) no 2_646
F1 H4 2.802(8) no 2_656
F1 H7B 2.945(6) no .
F1 H7C 3.276(5) no .
F1 H12 3.024(6) no 2_656
F1 H16 3.455(7) no 1_455
F2 H1 2.796(4) no 2_646
F2 H2 2.905(3) no 2_646
F2 H4 3.371(4) no 2_656
F2 H5 2.818(4) no 2_656
F2 H7A 2.714(4) no 2_646
F2 H10 2.362(4) no 2_746
F2 H15 2.831(3) no .
F3 H1 3.032(11) no 2_646
F3 H7A 2.768(9) no 2_646
F3 H7B 3.023(8) no .
F3 H7B 2.679(8) no 2_646
F3 H7C 2.900(9) no .
F3 H15 3.583(10) no .
F3 H16 3.136(10) no 1_455
F3 H17 2.789(10) no 1_455
F4 H4 3.009(9) no 2_656
F4 H7A 3.572(9) no 2_646
F4 H7B 2.377(8) no .
F4 H7C 3.323(6) no .
F4 H14 3.084(9) no .
F4 H15 2.665(6) no .
F4 H17 2.482(9) no 2_756
F4 H18 3.196(8) no 2_756
N1 H5 3.321(3) no 3_656
N1 H10 3.499(3) no 1_455
N3 H10 3.280(3) no 1_455
C1 H2 3.498(4) no 3_766
C1 H3 3.520(4) no 3_766
C1 H5 3.281(4) no 3_656
C1 H10 3.034(4) no 1_455
C2 H2 3.349(5) no 3_766
C2 H5 3.141(4) no 3_656
C2 H10 3.407(5) no 1_455
C3 H1 3.535(5) no 3_766
C3 H2 3.446(5) no 3_766
C3 H5 3.029(5) no 3_656
C3 H16 3.109(4) no 4_454
C4 H2 3.221(4) no 1_545
C4 H18 3.015(4) no 1_455
C5 H2 2.962(4) no 1_545
C5 H18 3.217(4) no 1_455
C7 H3 3.275(4) no 3_766
C7 H7A 3.353(4) no 1_655
C8 H2 3.276(4) no 3_766
C8 H3 3.152(4) no 3_766
C8 H7A 3.441(4) no 1_655
C9 H5 3.156(3) no 1_655
C10 H5 3.047(4) no 1_655
C10 H15 3.479(4) no 2_746
C10 H16 3.270(4) no 2_746
C12 H7A 3.300(4) no 2_646
C12 H7B 3.587(4) no 2_646
C13 H3 3.575(4) no 4_555
C13 H7A 2.893(5) no 2_646
C13 H7C 3.450(5) no 1_655
C13 H12 3.307(4) no 2_756
C14 H3 3.239(4) no 4_555
C14 H7A 3.541(5) no 2_646
C14 H7C 2.869(5) no 1_655
C14 H12 3.252(4) no 2_756
C15 H7C 2.773(5) no 1_655
C15 H15 3.491(5) no 2_746
C16 H4 3.290(4) no 1_655
C16 H7C 3.281(4) no 1_655
C17 H9 3.117(4) no 1_455
C17 H10 3.130(4) no 1_455
C18 H9 3.027(4) no 1_455
C18 H10 3.462(4) no 1_455
C18 H15 3.594(5) no 2_656
B1 H1 3.091(5) no 2_646
B1 H2 3.297(5) no 2_646
B1 H4 3.209(5) no 2_656
B1 H7A 3.167(5) no 2_646
B1 H7B 2.939(5) no .
B1 H7C 3.372(5) no .
B1 H15 3.194(5) no .
H1 F1 3.006(9) no 2_656
H1 F2 2.796(4) no 2_656
H1 F3 3.032(11) no 2_656
H1 C3 3.535(5) no 3_766
H1 B1 3.091(5) no 2_656
H1 H3 3.2851(4) no 3_766
H1 H10 2.9673(4) no 1_455
H2 F1 2.696(6) no 2_656
H2 F2 2.905(3) no 2_656
H2 C1 3.498(4) no 3_766
H2 C2 3.349(5) no 3_766
H2 C3 3.446(5) no 3_766
H2 C4 3.221(4) no 1_565
H2 C5 2.962(4) no 1_565
H2 C8 3.276(4) no 3_766
H2 B1 3.297(5) no 2_656
H2 H4 3.5383(3) no 1_565
H2 H5 3.1391(3) no 1_565
H2 H10 3.5759(3) no 1_455
H3 C1 3.520(4) no 3_766
H3 C7 3.275(4) no 3_766
H3 C8 3.152(4) no 3_766
H3 C13 3.575(4) no 4_454
H3 C14 3.239(4) no 4_454
H3 H1 3.2851(4) no 3_766
H3 H5 3.4824(3) no 3_656
H3 H9 3.3519(4) no 3_766
H3 H10 3.1354(3) no 3_766
H3 H15 3.1350(3) no 4_454
H3 H16 2.4394(3) no 4_454
H4 F1 2.802(8) no 2_646
H4 F2 3.371(4) no 2_646
H4 F4 3.009(9) no 2_646
H4 C16 3.290(4) no 1_455
H4 B1 3.209(5) no 2_646
H4 H2 3.5383(3) no 1_545
H4 H17 3.5350(4) no 1_455
H4 H18 2.4471(3) no 1_455
H5 F2 2.818(4) no 2_646
H5 N1 3.321(3) no 3_656
H5 C1 3.281(4) no 3_656
H5 C2 3.141(4) no 3_656
H5 C3 3.029(5) no 3_656
H5 C9 3.156(3) no 1_455
H5 C10 3.047(4) no 1_455
H5 H2 3.1391(3) no 1_545
H5 H3 3.4824(3) no 3_656
H5 H12 3.5224(4) no 1_455
H5 H18 2.8706(3) no 1_455
H7A F2 2.714(4) no 2_656
H7A F3 2.768(9) no 2_656
H7A F4 3.572(9) no 2_656
H7A C7 3.353(4) no 1_455
H7A C8 3.441(4) no 1_455
H7A C12 3.300(4) no 2_656
H7A C13 2.893(5) no 2_656
H7A C14 3.541(5) no 2_656
H7A B1 3.167(5) no 2_656
H7A H9 2.6743(2) no 1_455
H7A H10 2.8706(4) no 1_455
H7A H14 3.3952(3) no 2_656
H7A H15 2.7078(3) no 2_656
H7B F1 2.945(6) no .
H7B F3 3.023(8) no .
H7B F3 2.679(8) no 2_656
H7B F4 2.377(8) no .
H7B C12 3.587(4) no 2_656
H7B B1 2.939(5) no .
H7B H14 3.4104(3) no 2_656
H7B H17 3.0982(4) no 2_756
H7C F1 3.276(5) no .
H7C F3 2.900(9) no .
H7C F4 3.323(6) no .
H7C C13 3.450(5) no 1_455
H7C C14 2.869(5) no 1_455
H7C C15 2.773(5) no 1_455
H7C C16 3.281(4) no 1_455
H7C B1 3.372(5) no .
H7C H9 2.8868(3) no 1_455
H7C H16 3.0988(3) no 1_455
H7C H17 2.9554(4) no 1_455
H9 C17 3.117(4) no 1_655
H9 C18 3.027(4) no 1_655
H9 H3 3.3519(4) no 3_766
H9 H7A 2.6743(2) no 1_655
H9 H7C 2.8868(3) no 1_655
H10 F2 2.362(4) no 2_756
H10 N1 3.499(3) no 1_655
H10 N3 3.280(3) no 1_655
H10 C1 3.034(4) no 1_655
H10 C2 3.407(5) no 1_655
H10 C17 3.130(4) no 1_655
H10 C18 3.462(4) no 1_655
H10 H1 2.9673(4) no 1_655
H10 H2 3.5759(3) no 1_655
H10 H3 3.1354(3) no 3_766
H10 H7A 2.8706(4) no 1_655
H12 F1 3.024(6) no 2_646
H12 C13 3.307(4) no 2_746
H12 C14 3.252(4) no 2_746
H12 H5 3.5224(4) no 1_655
H12 H15 2.8794(2) no 2_746
H12 H16 2.7696(3) no 2_746
H14 F4 3.084(9) no .
H14 H7A 3.3952(3) no 2_646
H14 H7B 3.4104(3) no 2_646
H14 H17 3.3950(4) no 2_756
H15 F2 2.831(3) no .
H15 F3 3.583(10) no .
H15 F4 2.665(6) no .
H15 C10 3.479(4) no 2_756
H15 C15 3.491(5) no 2_756
H15 C18 3.594(5) no 2_646
H15 B1 3.194(5) no .
H15 H3 3.1350(3) no 4_555
H15 H7A 2.7078(3) no 2_646
H15 H12 2.8794(2) no 2_756
H15 H17 3.3206(4) no 2_756
H15 H18 3.5409(4) no 2_756
H16 F1 3.455(7) no 1_655
H16 F3 3.136(10) no 1_655
H16 C3 3.109(4) no 4_555
H16 C10 3.270(4) no 2_756
H16 H3 2.4394(3) no 4_555
H16 H7C 3.0988(3) no 1_655
H16 H12 2.7696(3) no 2_756
H17 F3 2.789(10) no 1_655
H17 F4 2.482(9) no 2_746
H17 H4 3.5350(4) no 1_655
H17 H7B 3.0982(4) no 2_746
H17 H7C 2.9554(4) no 1_655
H17 H14 3.3950(4) no 2_746
H17 H15 3.3206(4) no 2_746
H18 F4 3.196(8) no 2_746
H18 C4 3.015(4) no 1_655
H18 C5 3.217(4) no 1_655
H18 H4 2.4471(3) no 1_655
H18 H5 2.8706(3) no 1_655
H18 H15 3.5409(4) no 2_746

loop_
_geom_torsion_atom_site_label_1
_geom_torsion_atom_site_label_2
_geom_torsion_atom_site_label_3
_geom_torsion_atom_site_label_4
_geom_torsion
_geom_torsion_publ_flag
_geom_torsion_site_symmetry_1
_geom_torsion_site_symmetry_3
_geom_torsion_site_symmetry_4
P1 Cu1 N1 C1 -101.39(18) no . . .
P1 Cu1 N1 C9 83.5(2) no . . 3_756
N1 Cu1 P1 C6 3.54(11) no . . .
N1 Cu1 P1 C9 -113.42(10) no . . .
N1 Cu1 P1 C11 122.23(10) no . . .
P1 Cu1 N2 C4 94.0(2) no . . .
P1 Cu1 N2 C6 -84.6(2) no . . 3_756
N2 Cu1 P1 C6 114.89(11) no . . .
N2 Cu1 P1 C9 -2.07(11) no . . .
N2 Cu1 P1 C11 -126.42(11) no . . .
N3 Cu1 P1 C6 -119.14(13) no . . .
N3 Cu1 P1 C9 123.91(13) no . . .
N3 Cu1 P1 C11 -0.44(14) no . . .
N1 Cu1 N2 C4 -141.3(2) no . . .
N1 Cu1 N2 C6 40.1(2) no . . 3_756
N2 Cu1 N1 C1 135.9(2) no . . .
N2 Cu1 N1 C9 -39.2(2) no . . 3_756
N3 Cu1 N1 C1 30.7(2) no . . .
N3 Cu1 N1 C9 -144.5(2) no . . 3_756
N3 Cu1 N2 C4 -39.6(2) no . . .
N3 Cu1 N2 C6 141.9(2) no . . 3_756
Cu1 P1 C6 N2 -67.5(2) no . . 3_756
Cu1 P1 C6 C7 104.8(2) no . . .
Cu1 P1 C9 N1 64.5(2) no . . 3_756
Cu1 P1 C9 C10 -111.2(2) no . . .
Cu1 P1 C11 C12 -4.4(3) no . . .
Cu1 P1 C11 C16 178.12(17) no . . .
C6 P1 C9 N1 -56.0(3) no . . 3_756
C6 P1 C9 C10 128.2(2) no . . .
C9 P1 C6 N2 55.4(3) no . . 3_756
C9 P1 C6 C7 -132.3(2) no . . .
C6 P1 C11 C12 118.6(2) no . . .
C6 P1 C11 C16 -58.9(3) no . . .
C11 P1 C6 N2 162.5(2) no . . 3_756
C11 P1 C6 C7 -25.2(3) no . . .
C9 P1 C11 C12 -133.6(2) no . . .
C9 P1 C11 C16 48.9(3) no . . .
C11 P1 C9 N1 -162.0(2) no . . 3_756
C11 P1 C9 C10 22.3(3) no . . .
Cu1 N1 C1 C2 -176.1(2) no . . .
Cu1 N1 C9 P1 -5.7(4) no . 3_756 3_756
Cu1 N1 C9 C10 178.52(19) no . 3_756 3_756
C1 N1 C9 P1 179.1(3) no . 3_756 3_756
C1 N1 C9 C10 3.3(5) no . 3_756 3_756
C9 N1 C1 C2 -0.8(5) no 3_756 . .
Cu1 N2 C4 C5 -176.6(2) no . . .
Cu1 N2 C6 P1 4.0(4) no . 3_756 3_756
Cu1 N2 C6 C7 176.2(2) no . 3_756 3_756
C4 N2 C6 P1 -174.6(3) no . 3_756 3_756
C4 N2 C6 C7 -2.3(5) no . 3_756 3_756
C6 N2 C4 C5 2.0(5) no 3_756 . .
N1 C1 C2 C3 -1.5(6) no . . .
C1 C2 C3 C10 1.3(7) no . . 3_756
C2 C3 C10 C9 1.1(6) no . 3_756 3_756
N2 C4 C5 C8 -0.1(6) no . . 3_756
C4 C5 C8 C7 -1.4(6) no . 3_756 3_756
P1 C6 C7 C8 -172.6(2) no . . .
N2 C6 C7 C8 -0.8(6) no 3_756 . .
C6 C7 C8 C5 -1.1(6) no . . 3_756
P1 C9 C10 C3 179.1(2) no . . 3_756
N1 C9 C10 C3 3.6(5) no 3_756 . 3_756
P1 C11 C12 C13 -177.3(2) no . . .
P1 C11 C16 C15 177.8(2) no . . .
C12 C11 C16 C15 0.2(6) no . . .
C16 C11 C12 C13 0.2(5) no . . .
C11 C12 C13 C14 -0.3(6) no . . .
C12 C13 C14 C15 -0.1(7) no . . .
C13 C14 C15 C16 0.6(7) no . . .
C14 C15 C16 C11 -0.7(6) no . . .
